data_7063273
loop_
_publ_author_name
'Nallappan, Sundaravelu'
'Kucherak, Oleksandr'
'Kiss, Anita'
'Lapinskaite, Ringaile'
'C\'isa\<rov\'a, Ivana'
'Rycek, Lukas'

_publ_section_title
;
 Internal 2D networking of silver bromide with a bidentate N-heterocyclic
 carbene ligand enables the formation of an inherently heterogeneous
 reusable catalyst for multicomponent A3 coupling
;
_journal_issue 28
_journal_name_full 'New Journal of Chemistry'
_journal_page_first 12800
_journal_page_last 12806
_journal_paper_doi 10.1039/D4NJ02010C
_journal_volume 48
_journal_year 2024
_chemical_compound_source 'synthesized by the authors'
_chemical_formula_moiety 'C11 H11 Ag Br N2 O'
_chemical_formula_sum 'C11 H11 Ag Br N2 O'
_chemical_formula_weight 375.00
_space_group_crystal_system monoclinic
_space_group_IT_number 14
_space_group_name_Hall '-P 2ybc'
_space_group_name_H-M_alt 'P 1 21/c 1'
_atom_sites_solution_hydrogens geom
_atom_sites_solution_primary direct
_atom_sites_solution_secondary difmap
_audit_creation_method SHELXL-2019/3
_audit_update_record
;
2024-06-10 deposited with the CCDC.	2024-06-20 downloaded from the CCDC.
;
_cell_angle_alpha 90
_cell_angle_beta 111.204(5)
_cell_angle_gamma 90
_cell_formula_units_Z 4
_cell_length_a 15.3550(11)
_cell_length_b 4.2932(3)
_cell_length_c 18.9380(10)
_cell_measurement_reflns_used 2058
_cell_measurement_temperature 120(2)
_cell_measurement_theta_max 66.5807
_cell_measurement_theta_min 3.0870
_cell_volume 1163.91(14)
_computing_cell_refinement 'SAINT V8.40B (Bruker AXS LLC, 2019)'
_computing_data_collection 'Bruker Instrument Service vV6.2.16'
_computing_data_reduction 'SAINT V8.40B (Bruker AXS LLC, 2019)'
_computing_molecular_graphics 'Mercury [DOI: 10.1107/S1600576719014092]'
_computing_publication_material 'SHELXL-2019/2 (Sheldrick, 2019)'
_computing_structure_refinement 'SHELXL-2019/2 (Sheldrick, 2019)'
_computing_structure_solution 'SHELXT 2018/2 (Sheldrick, 2018)'
_diffrn_ambient_temperature 120(2)
_diffrn_measured_fraction_theta_full 0.992
_diffrn_measured_fraction_theta_max 0.992
_diffrn_measurement_device_type 'Bruker D8 VENTURE Kappa Duo PHOTONIII CMOS'
_diffrn_measurement_method '\f and \w scans'
_diffrn_radiation_monochromator 'Helios Cu  multilayer optic'
_diffrn_radiation_type CuK\a
_diffrn_radiation_wavelength 1.54178
_diffrn_reflns_av_R_equivalents 0.0929
_diffrn_reflns_av_unetI/netI 0.0756
_diffrn_reflns_Laue_measured_fraction_full 0.992
_diffrn_reflns_Laue_measured_fraction_max 0.992
_diffrn_reflns_limit_h_max 18
_diffrn_reflns_limit_h_min -17
_diffrn_reflns_limit_k_max 5
_diffrn_reflns_limit_k_min -4
_diffrn_reflns_limit_l_max 21
_diffrn_reflns_limit_l_min -22
_diffrn_reflns_number 7588
_diffrn_reflns_point_group_measured_fraction_full 0.992
_diffrn_reflns_point_group_measured_fraction_max 0.992
_diffrn_reflns_theta_full 66.915
_diffrn_reflns_theta_max 66.915
_diffrn_reflns_theta_min 3.087
_diffrn_source 'I\mS  micro-focus sealed tube'
_exptl_absorpt_coefficient_mu 17.749
_exptl_absorpt_correction_T_max 0.78
_exptl_absorpt_correction_T_min 0.54
_exptl_absorpt_correction_type multi-scan
_exptl_absorpt_process_details
;
Krause, L., Herbst-Irmer, R., Sheldrick, G. M., Stalke, D. (2015).
"Comparison of silver and molybdenum microfocus X-ray sources for
single-crystal structure determination"
J. Appl. Cryst. 48, 3-10.
doi:10.1107/S1600576714022985
;
_exptl_crystal_colour colourless
_exptl_crystal_density_diffrn 2.140
_exptl_crystal_description needle
_exptl_crystal_F_000 724
_exptl_crystal_size_max 0.275
_exptl_crystal_size_mid 0.019
_exptl_crystal_size_min 0.015
_refine_diff_density_max 1.635
_refine_diff_density_min -1.612
_refine_diff_density_rms 0.211
_refine_ls_extinction_method none
_refine_ls_goodness_of_fit_ref 1.013
_refine_ls_hydrogen_treatment constr
_refine_ls_matrix_type full
_refine_ls_number_parameters 146
_refine_ls_number_reflns 2045
_refine_ls_number_restraints 0
_refine_ls_restrained_S_all 1.013
_refine_ls_R_factor_all 0.1049
_refine_ls_R_factor_gt 0.0625
_refine_ls_shift/su_max 0.000
_refine_ls_shift/su_mean 0.000
_refine_ls_structure_factor_coef Fsqd
_refine_ls_weighting_details 'w=1/[\s^2^(Fo^2^)+(0.0432P)^2^+24.9033P] where P=(Fo^2^+2Fc^2^)/3'
_refine_ls_weighting_scheme calc
_refine_ls_wR_factor_gt 0.1285
_refine_ls_wR_factor_ref 0.1483
_reflns_Friedel_coverage 0.000
_reflns_number_gt 1339
_reflns_number_total 2045
_reflns_threshold_expression 'I > 2\s(I)'
_publcif_datablock.id {2c181661-6744-4dc2-84da-e648bb9b1ba6}

_cod_data_source_file d4nj02010c2.cif
_cod_data_source_block cu_ak_ok2_rycek
_cod_depositor_comments 'Adding full bibliography for 7063273.cif.'
_cod_original_sg_symbol_H-M 'P 21/c'
_cod_database_code 7063273
_shelx_shelxl_version_number 2019/3
_shelx_space_group_comment
;
The symmetry employed for this shelxl refinement is uniquely defined
by the following loop, which should always be used as a source of
symmetry information in preference to the above space-group names.
They are only intended as comments.
;
_shelx_estimated_absorpt_t_min 0.085
_shelx_estimated_absorpt_t_max 0.777
_publcif_funding_html
;
;

loop_
_space_group_symop_operation_xyz
'x, y, z'
'-x, y+1/2, -z+1/2'
'-x, -y, -z'
'x, -y-1/2, z-1/2'

loop_
_atom_site_label
_atom_site_type_symbol
_atom_site_fract_x
_atom_site_fract_y
_atom_site_fract_z
_atom_site_U_iso_or_equiv
_atom_site_adp_type
_atom_site_occupancy
_atom_site_site_symmetry_order
_atom_site_calc_flag
_atom_site_refinement_flags_posn
_atom_site_refinement_flags_adp
_atom_site_refinement_flags_occupancy
_atom_site_disorder_assembly
_atom_site_disorder_group
Ag1 Ag 0.45282(6) 0.1009(3) 0.66633(5) 0.0363(3) Uani 1 1 d . . . . .
Br1 Br 0.42017(8) 0.0999(4) 0.79848(6) 0.0308(4) Uani 1 1 d . . . . .
N1 N 0.2683(7) 0.240(3) 0.5220(5) 0.033(3) Uani 1 1 d . . . . .
N2 N 0.3728(7) 0.036(3) 0.4882(5) 0.032(3) Uani 1 1 d . . . . .
O1 O 0.0618(6) 0.685(2) 0.6898(5) 0.042(3) Uani 1 1 d . . . . .
C1 C 0.2155(8) 0.357(3) 0.5665(6) 0.031(3) Uani 1 1 d . . . . .
C2 C 0.2594(9) 0.540(3) 0.6277(7) 0.033(3) Uani 1 1 d . . . . .
H2 H 0.323594 0.589943 0.640630 0.040 Uiso 1 1 calc R U . . .
C3 C 0.2106(8) 0.653(3) 0.6714(6) 0.032(3) Uani 1 1 d . . . . .
H3 H 0.240765 0.780063 0.714351 0.038 Uiso 1 1 calc R U . . .
C4 C 0.1172(8) 0.577(3) 0.6509(7) 0.033(3) Uani 1 1 d . . . . .
C5 C 0.0731(8) 0.385(4) 0.5897(6) 0.037(3) Uani 1 1 d . . . . .
H5 H 0.009253 0.330082 0.576786 0.045 Uiso 1 1 calc R U . . .
C6 C 0.1239(8) 0.273(4) 0.5472(7) 0.034(3) Uani 1 1 d . . . . .
H6 H 0.095241 0.138723 0.505247 0.041 Uiso 1 1 calc R U . . .
C7 C 0.3561(8) 0.125(3) 0.5504(6) 0.026(3) Uani 1 1 d . . . . .
C8 C 0.2313(9) 0.223(4) 0.4428(7) 0.039(4) Uani 1 1 d . . . . .
H8 H 0.170864 0.285093 0.410026 0.047 Uiso 1 1 calc R U . . .
C9 C 0.3003(9) 0.098(4) 0.4231(7) 0.039(3) Uani 1 1 d . . . . .
H9 H 0.298170 0.060493 0.373030 0.046 Uiso 1 1 calc R U . . .
C10 C 0.4609(8) -0.124(3) 0.4941(6) 0.027(3) Uani 1 1 d . . . . .
H10A H 0.451429 -0.243540 0.447205 0.033 Uiso 1 1 calc R U . . .
H10B H 0.479435 -0.270852 0.537221 0.033 Uiso 1 1 calc R U . . .
C11 C 0.1070(10) 0.858(4) 0.7575(7) 0.048(4) Uani 1 1 d . . . . .
H11A H 0.154889 0.727561 0.793807 0.071 Uiso 1 1 calc R U . . .
H11B H 0.060834 0.920449 0.779414 0.071 Uiso 1 1 calc R U . . .
H11C H 0.136242 1.043361 0.745713 0.071 Uiso 1 1 calc R U . . .

loop_
_atom_site_aniso_label
_atom_site_aniso_U_11
_atom_site_aniso_U_22
_atom_site_aniso_U_33
_atom_site_aniso_U_23
_atom_site_aniso_U_13
_atom_site_aniso_U_12
Ag1 0.0376(5) 0.0535(7) 0.0181(4) -0.0018(5) 0.0105(4) 0.0011(6)
Br1 0.0353(7) 0.0419(9) 0.0172(6) -0.0014(6) 0.0120(5) -0.0017(7)
N1 0.031(5) 0.047(7) 0.019(5) 0.000(5) 0.008(4) 0.006(5)
N2 0.033(5) 0.042(8) 0.020(5) 0.000(5) 0.010(4) 0.007(5)
O1 0.031(4) 0.067(8) 0.031(5) -0.006(5) 0.015(4) -0.001(5)
C1 0.029(6) 0.044(9) 0.018(6) -0.006(6) 0.005(5) 0.006(6)
C2 0.035(7) 0.044(9) 0.030(6) -0.003(6) 0.022(5) -0.014(6)
C3 0.030(6) 0.042(9) 0.022(6) 0.004(6) 0.008(5) 0.010(6)
C4 0.034(7) 0.039(9) 0.032(6) 0.003(7) 0.018(5) 0.011(7)
C5 0.027(6) 0.063(10) 0.019(6) -0.009(7) 0.005(5) -0.010(7)
C6 0.031(7) 0.047(9) 0.024(6) 0.004(6) 0.009(5) 0.006(7)
C7 0.028(6) 0.033(8) 0.019(5) 0.002(6) 0.011(5) -0.008(6)
C8 0.043(8) 0.053(10) 0.017(6) 0.009(6) 0.005(5) 0.008(7)
C9 0.043(7) 0.054(10) 0.023(6) -0.006(7) 0.017(5) -0.004(8)
C10 0.043(7) 0.022(7) 0.023(6) 0.000(6) 0.019(5) 0.005(6)
C11 0.058(9) 0.058(11) 0.034(7) -0.012(8) 0.025(7) -0.003(9)

loop_
_atom_type_symbol
_atom_type_description
_atom_type_scat_dispersion_real
_atom_type_scat_dispersion_imag
_atom_type_scat_source
C C 0.0181 0.0091 'International Tables Vol C Tables 4.2.6.8 and 6.1.1.4'
H H 0.0000 0.0000 'International Tables Vol C Tables 4.2.6.8 and 6.1.1.4'
Ag Ag 0.1306 4.2820 'International Tables Vol C Tables 4.2.6.8 and 6.1.1.4'
Br Br -0.6763 1.2805 'International Tables Vol C Tables 4.2.6.8 and 6.1.1.4'
N N 0.0311 0.0180 'International Tables Vol C Tables 4.2.6.8 and 6.1.1.4'
O O 0.0492 0.0322 'International Tables Vol C Tables 4.2.6.8 and 6.1.1.4'

loop_
_geom_angle_atom_site_label_1
_geom_angle_atom_site_label_2
_geom_angle_atom_site_label_3
_geom_angle
_geom_angle_site_symmetry_1
_geom_angle_site_symmetry_3
_geom_angle_publ_flag
C7 Ag1 Br1 130.2(3) . . ?
C7 Ag1 Br1 111.5(3) . 2_656 ?
Br1 Ag1 Br1 97.22(5) . 2_656 ?
C7 Ag1 Br1 116.1(4) . 2_646 ?
Br1 Ag1 Br1 97.08(5) . 2_646 ?
Br1 Ag1 Br1 99.46(5) 2_656 2_646 ?
Ag1 Br1 Ag1 82.90(5) . 2_646 ?
Ag1 Br1 Ag1 82.79(5) . 2_656 ?
Ag1 Br1 Ag1 99.46(5) 2_646 2_656 ?
C7 N1 C8 111.5(10) . . ?
C7 N1 C1 125.5(9) . . ?
C8 N1 C1 123.0(10) . . ?
C7 N2 C9 112.8(10) . . ?
C7 N2 C10 121.4(9) . . ?
C9 N2 C10 125.8(10) . . ?
C4 O1 C11 117.2(10) . . ?
C2 C1 C6 121.7(11) . . ?
C2 C1 N1 119.0(11) . . ?
C6 C1 N1 119.2(11) . . ?
C1 C2 C3 120.1(11) . . ?
C1 C2 H2 120.0 . . ?
C3 C2 H2 120.0 . . ?
C4 C3 C2 118.6(12) . . ?
C4 C3 H3 120.7 . . ?
C2 C3 H3 120.7 . . ?
C3 C4 C5 121.2(11) . . ?
C3 C4 O1 123.0(12) . . ?
C5 C4 O1 115.8(11) . . ?
C4 C5 C6 118.9(11) . . ?
C4 C5 H5 120.5 . . ?
C6 C5 H5 120.5 . . ?
C1 C6 C5 119.4(12) . . ?
C1 C6 H6 120.3 . . ?
C5 C6 H6 120.3 . . ?
N2 C7 N1 103.5(9) . . ?
N2 C7 Ag1 126.5(8) . . ?
N1 C7 Ag1 130.0(8) . . ?
C9 C8 N1 105.2(11) . . ?
C9 C8 H8 127.4 . . ?
N1 C8 H8 127.4 . . ?
C8 C9 N2 107.0(10) . . ?
C8 C9 H9 126.5 . . ?
N2 C9 H9 126.5 . . ?
N2 C10 C10 109.3(13) . 3_656 ?
N2 C10 H10A 109.8 . . ?
C10 C10 H10A 109.8 3_656 . ?
N2 C10 H10B 109.8 . . ?
C10 C10 H10B 109.8 3_656 . ?
H10A C10 H10B 108.3 . . ?
O1 C11 H11A 109.5 . . ?
O1 C11 H11B 109.5 . . ?
H11A C11 H11B 109.5 . . ?
O1 C11 H11C 109.5 . . ?
H11A C11 H11C 109.5 . . ?
H11B C11 H11C 109.5 . . ?

loop_
_geom_bond_atom_site_label_1
_geom_bond_atom_site_label_2
_geom_bond_distance
_geom_bond_site_symmetry_2
_geom_bond_publ_flag
Ag1 C7 2.163(11) . ?
Ag1 Br1 2.7243(13) . ?
Ag1 Br1 2.810(2) 2_656 ?
Ag1 Br1 2.816(2) 2_646 ?
N1 C7 1.351(15) . ?
N1 C8 1.400(14) . ?
N1 C1 1.454(15) . ?
N2 C7 1.349(14) . ?
N2 C9 1.356(15) . ?
N2 C10 1.485(15) . ?
O1 C4 1.391(14) . ?
O1 C11 1.425(15) . ?
C1 C2 1.359(17) . ?
C1 C6 1.368(17) . ?
C2 C3 1.390(16) . ?
C2 H2 0.9500 . ?
C3 C4 1.383(17) . ?
C3 H3 0.9500 . ?
C4 C5 1.385(18) . ?
C5 C6 1.393(17) . ?
C5 H5 0.9500 . ?
C6 H6 0.9500 . ?
C8 C9 1.354(18) . ?
C8 H8 0.9500 . ?
C9 H9 0.9500 . ?
C10 C10 1.56(2) 3_656 ?
C10 H10A 0.9900 . ?
C10 H10B 0.9900 . ?
C11 H11A 0.9800 . ?
C11 H11B 0.9800 . ?
C11 H11C 0.9800 . ?

loop_
_publcif_info_exptl_table_extra_item
sin_theta_over_lambda_max

loop_
_publcif_info_exptl_table_header_item
?
